data_7717191
loop_
_publ_author_name
'Allen, Jamie'
'Sa&#xdf;mannshausen, J&#xf6;rg'
'Singh, Kuldip'
'Kilpatrick, Alexander F. R.'

_publ_section_title
;
 Helical dinuclear 3d metal complexes with bis(bidentate) [S,N] ligands:
 synthesis, structural and computational studies.
;
_journal_issue 43
_journal_name_full 'Dalton transactions (Cambridge, England : 2003)'
_journal_page_first 17608
_journal_page_last 17619
_journal_paper_doi 10.1039/d4dt02395a
_journal_volume 53
_journal_year 2024
_chemical_formula_moiety 'C34 H48 N2 S2 Zn'
_chemical_formula_sum 'C34 H48 N2 S2 Zn'
_chemical_formula_weight 614.23
_space_group_crystal_system monoclinic
_space_group_IT_number 15
_space_group_name_Hall '-C 2yc'
_space_group_name_H-M_alt 'C 1 2/c 1'
_atom_sites_solution_hydrogens geom
_atom_sites_solution_primary dual
_audit_creation_date 2022-11-25
_audit_creation_method
;
Olex2 1.3
(compiled 2020.11.12 svn.r5f609507 for OlexSys, GUI svn.r6403)
;
_audit_update_record
;
2024-02-01 deposited with the CCDC.	2024-10-08 downloaded from the CCDC.
;
_cell_angle_alpha 90
_cell_angle_beta 123.9170(10)
_cell_angle_gamma 90
_cell_formula_units_Z 8
_cell_length_a 25.2518(5)
_cell_length_b 18.8208(3)
_cell_length_c 16.8718(3)
_cell_measurement_reflns_used 9161
_cell_measurement_temperature 150.0
_cell_measurement_theta_max 72.121
_cell_measurement_theta_min 3.156
_cell_volume 6654.1(2)
_computing_cell_refinement 'SAINT V8.40B (?, 2016)'
_computing_data_reduction 'SAINT V8.40B (?, 2016)'
_computing_molecular_graphics 'Olex2 1.3 (Dolomanov et al., 2009)'
_computing_publication_material 'Olex2 1.3 (Dolomanov et al., 2009)'
_computing_structure_refinement 'XL  (Sheldrick, 2008)'
_computing_structure_solution 'SHELXT 2018/2 (Sheldrick, 2018)'
_diffrn_ambient_temperature 150.0
_diffrn_measured_fraction_theta_full 0.994
_diffrn_measured_fraction_theta_max 0.991
_diffrn_measurement_device_type 'Bruker D8 Quest Photon III'
_diffrn_measurement_method '\f and \w scans'
_diffrn_radiation_type CuK\a
_diffrn_radiation_wavelength 1.54178
_diffrn_reflns_av_R_equivalents 0.0466
_diffrn_reflns_av_unetI/netI 0.0397
_diffrn_reflns_Laue_measured_fraction_full 0.994
_diffrn_reflns_Laue_measured_fraction_max 0.991
_diffrn_reflns_limit_h_max 31
_diffrn_reflns_limit_h_min -30
_diffrn_reflns_limit_k_max 23
_diffrn_reflns_limit_k_min -23
_diffrn_reflns_limit_l_max 17
_diffrn_reflns_limit_l_min -20
_diffrn_reflns_number 33903
_diffrn_reflns_point_group_measured_fraction_full 0.994
_diffrn_reflns_point_group_measured_fraction_max 0.991
_diffrn_reflns_theta_full 67.679
_diffrn_reflns_theta_max 72.230
_diffrn_reflns_theta_min 3.156
_diffrn_source_current 1.1
_diffrn_source_power 0.055
_diffrn_source_voltage 50.0
_diffrn_standards_number 0
_exptl_absorpt_coefficient_mu 2.364
_exptl_absorpt_correction_T_max 0.7536
_exptl_absorpt_correction_T_min 0.4805
_exptl_absorpt_correction_type multi-scan
_exptl_absorpt_process_details
;
SADABS-2016/2 (Bruker,2016/2) was used for absorption correction.
wR2(int) was 0.1539 before and 0.0660 after correction.
The Ratio of minimum to maximum transmission is 0.6376.
The \l/2 correction factor is Not present.
;
_exptl_crystal_colour yellow
_exptl_crystal_colour_primary yellow
_exptl_crystal_density_diffrn 1.226
_exptl_crystal_description block
_exptl_crystal_F_000 2624
_exptl_crystal_size_max 0.367
_exptl_crystal_size_mid 0.294
_exptl_crystal_size_min 0.258
_refine_diff_density_max 0.740
_refine_diff_density_min -0.554
_refine_diff_density_rms 0.072
_refine_ls_extinction_method none
_refine_ls_goodness_of_fit_ref 1.022
_refine_ls_hydrogen_treatment constr
_refine_ls_matrix_type full
_refine_ls_number_parameters 364
_refine_ls_number_reflns 6520
_refine_ls_number_restraints 0
_refine_ls_restrained_S_all 1.022
_refine_ls_R_factor_all 0.0437
_refine_ls_R_factor_gt 0.0402
_refine_ls_shift/su_max 0.001
_refine_ls_shift/su_mean 0.000
_refine_ls_structure_factor_coef Fsqd
_refine_ls_weighting_details 'w=1/[\s^2^(Fo^2^)+(0.0700P)^2^+6.4706P] where P=(Fo^2^+2Fc^2^)/3'
_refine_ls_weighting_scheme calc
_refine_ls_wR_factor_gt 0.1071
_refine_ls_wR_factor_ref 0.1091
_reflns_Friedel_coverage 0.000
_reflns_number_gt 6158
_reflns_number_total 6520
_reflns_threshold_expression 'I > 2\s(I)'
_cod_data_source_file d4dt02395a2.cif
_cod_data_source_block q22099ja_0m
_cod_depositor_comments 'Adding full bibliography for 7717184--7717191.cif.'
_cod_database_code 7717191
_shelx_shelxl_version_number 2019/1
_shelx_space_group_comment
;
The symmetry employed for this shelxl refinement is uniquely defined
by the following loop, which should always be used as a source of
symmetry information in preference to the above space-group names.
They are only intended as comments.
;
_shelx_estimated_absorpt_t_max 0.581
_shelx_estimated_absorpt_t_min 0.477
_olex2_refinement_description
;
1. Fixed Uiso
 At 1.2 times of:
  All C(H) groups
 At 1.5 times of:
  All C(H,H,H) groups
2.a Ternary CH refined with riding coordinates:
 C12(H12), C15(H15), C29(H29), C32(H32)
2.b Aromatic/amide H refined with riding coordinates:
 C2(H2), C8(H8), C9(H9), C10(H10), C19(H19), C25(H25), C26(H26), C27(H27)
2.c Idealised Me refined as rotating group:
 C4(H4A,H4B,H4C), C5(H5A,H5B,H5C), C13(H13A,H13B,H13C), C14(H14A,H14B,H14C),
 C16(H16A,H16B,H16C), C17(H17A,H17B,H17C), C21(H21A,H21B,H21C), C22(H22A,H22B,
 H22C), C30(H30A,H30B,H30C), C31(H31A,H31B,H31C), C33(H33A,H33B,H33C), C34(H34A,
 H34B,H34C)
;
_olex2_submission_special_instructions 'No special instructions were received'

loop_
_space_group_symop_operation_xyz
'x, y, z'
'-x, y, -z+1/2'
'x+1/2, y+1/2, z'
'-x+1/2, y+1/2, -z+1/2'
'-x, -y, -z'
'x, -y, z-1/2'
'-x+1/2, -y+1/2, -z'
'x+1/2, -y+1/2, z-1/2'

loop_
_atom_site_label
_atom_site_type_symbol
_atom_site_fract_x
_atom_site_fract_y
_atom_site_fract_z
_atom_site_U_iso_or_equiv
_atom_site_adp_type
_atom_site_occupancy
_atom_site_site_symmetry_order
_atom_site_calc_flag
_atom_site_refinement_flags_posn
_atom_site_refinement_flags_adp
_atom_site_refinement_flags_occupancy
_atom_site_disorder_assembly
_atom_site_disorder_group
Zn1 Zn 0.26322(2) 0.44431(2) 0.31880(2) 0.01930(9) Uani 1 1 d . . . . .
S1 S 0.32289(2) 0.54139(2) 0.34165(3) 0.03479(13) Uani 1 1 d . . . . .
S2 S 0.22817(2) 0.41226(3) 0.41165(3) 0.03296(13) Uani 1 1 d . . . . .
N1 N 0.18611(6) 0.46386(7) 0.18236(9) 0.0179(2) Uani 1 1 d . . . . .
N2 N 0.31342(6) 0.35247(7) 0.33735(9) 0.0187(3) Uani 1 1 d . . . . .
C1 C 0.30196(8) 0.55367(8) 0.22548(13) 0.0254(3) Uani 1 1 d . . . . .
C2 C 0.24627(8) 0.53829(9) 0.14235(12) 0.0235(3) Uani 1 1 d . . . . .
H2 H 0.245227 0.550047 0.086730 0.028 Uiso 1 1 calc R U . . .
C3 C 0.18780(7) 0.50689(8) 0.12354(11) 0.0194(3) Uani 1 1 d . . . . .
C4 C 0.35410(9) 0.58851(11) 0.22040(16) 0.0381(4) Uani 1 1 d . . . . .
H4A H 0.367624 0.632611 0.257604 0.057 Uiso 1 1 calc R U . . .
H4B H 0.337813 0.599283 0.153689 0.057 Uiso 1 1 calc R U . . .
H4C H 0.390590 0.556159 0.246613 0.057 Uiso 1 1 calc R U . . .
C5 C 0.12854(8) 0.52809(9) 0.02920(11) 0.0241(3) Uani 1 1 d . . . . .
H5A H 0.094292 0.494079 0.011818 0.036 Uiso 1 1 calc R U . . .
H5B H 0.137606 0.528241 -0.020205 0.036 Uiso 1 1 calc R U . . .
H5C H 0.115199 0.575717 0.034687 0.036 Uiso 1 1 calc R U . . .
C6 C 0.12585(7) 0.43679(8) 0.16096(11) 0.0195(3) Uani 1 1 d . . . . .
C7 C 0.08788(7) 0.47942(9) 0.17873(11) 0.0219(3) Uani 1 1 d . . . . .
C8 C 0.03404(8) 0.44799(10) 0.16832(13) 0.0283(4) Uani 1 1 d . . . . .
H8 H 0.007841 0.475393 0.180749 0.034 Uiso 1 1 calc R U . . .
C9 C 0.01830(8) 0.37804(11) 0.14038(13) 0.0327(4) Uani 1 1 d . . . . .
H9 H -0.018040 0.357591 0.134773 0.039 Uiso 1 1 calc R U . . .
C10 C 0.05531(9) 0.33762(10) 0.12050(13) 0.0301(4) Uani 1 1 d . . . . .
H10 H 0.043359 0.289928 0.099599 0.036 Uiso 1 1 calc R U . . .
C11 C 0.10997(8) 0.36581(9) 0.13068(11) 0.0229(3) Uani 1 1 d . . . . .
C12 C 0.10228(8) 0.55697(9) 0.20826(13) 0.0255(4) Uani 1 1 d . . . . .
H12 H 0.139543 0.571622 0.206161 0.031 Uiso 1 1 calc R U . . .
C13 C 0.11989(11) 0.56841(11) 0.30996(15) 0.0390(4) Uani 1 1 d . . . . .
H13A H 0.083796 0.554796 0.313485 0.059 Uiso 1 1 calc R U . . .
H13B H 0.130117 0.618608 0.327265 0.059 Uiso 1 1 calc R U . . .
H13C H 0.157056 0.539150 0.354344 0.059 Uiso 1 1 calc R U . . .
C14 C 0.04545(10) 0.60409(11) 0.13865(16) 0.0387(4) Uani 1 1 d . . . . .
H14A H 0.033633 0.595458 0.073410 0.058 Uiso 1 1 calc R U . . .
H14B H 0.057172 0.654131 0.155185 0.058 Uiso 1 1 calc R U . . .
H14C H 0.009176 0.592829 0.142794 0.058 Uiso 1 1 calc R U . . .
C15 C 0.15047(8) 0.32160(9) 0.10819(12) 0.0264(3) Uani 1 1 d . . . . .
H15 H 0.196232 0.333157 0.157203 0.032 Uiso 1 1 calc R U . . .
C16 C 0.13683(10) 0.34056(11) 0.01010(14) 0.0379(4) Uani 1 1 d . . . . .
H16A H 0.091507 0.332815 -0.039153 0.057 Uiso 1 1 calc R U . . .
H16B H 0.162738 0.310430 -0.003043 0.057 Uiso 1 1 calc R U . . .
H16C H 0.147537 0.390562 0.009760 0.057 Uiso 1 1 calc R U . . .
C17 C 0.14222(11) 0.24147(10) 0.11178(16) 0.0404(4) Uani 1 1 d . . . . .
H17A H 0.147145 0.229153 0.171999 0.061 Uiso 1 1 calc R U . . .
H17B H 0.174607 0.216458 0.107566 0.061 Uiso 1 1 calc R U . . .
H17C H 0.099617 0.227415 0.058086 0.061 Uiso 1 1 calc R U . . .
C18 C 0.21316(8) 0.32302(10) 0.38249(12) 0.0292(4) Uani 1 1 d . . . . .
C19 C 0.24323(8) 0.27833(9) 0.35695(12) 0.0274(3) Uani 1 1 d . . . . .
H19 H 0.225403 0.232024 0.338641 0.033 Uiso 1 1 calc R U . . .
C20 C 0.29851(8) 0.29056(8) 0.35335(11) 0.0228(3) Uani 1 1 d . . . . .
C21 C 0.16109(10) 0.29303(15) 0.39121(17) 0.0490(6) Uani 1 1 d . . . . .
H21A H 0.169929 0.305073 0.454026 0.074 Uiso 1 1 calc R U . . .
H21B H 0.159694 0.241255 0.384100 0.074 Uiso 1 1 calc R U . . .
H21C H 0.119904 0.313308 0.341170 0.074 Uiso 1 1 calc R U . . .
C22 C 0.33834(9) 0.22499(9) 0.37212(15) 0.0331(4) Uani 1 1 d . . . . .
H22A H 0.369892 0.234871 0.357038 0.050 Uiso 1 1 calc R U . . .
H22B H 0.310630 0.185913 0.331975 0.050 Uiso 1 1 calc R U . . .
H22C H 0.360350 0.211624 0.439535 0.050 Uiso 1 1 calc R U . . .
C23 C 0.37566(7) 0.36168(8) 0.35377(12) 0.0224(3) Uani 1 1 d . . . . .
C24 C 0.42819(8) 0.37174(9) 0.44786(12) 0.0271(3) Uani 1 1 d . . . . .
C25 C 0.48807(9) 0.37993(12) 0.46286(15) 0.0369(4) Uani 1 1 d . . . . .
H25 H 0.524630 0.386145 0.525951 0.044 Uiso 1 1 calc R U . . .
C26 C 0.49483(9) 0.37912(13) 0.38682(17) 0.0446(5) Uani 1 1 d . . . . .
H26 H 0.536057 0.383479 0.398334 0.053 Uiso 1 1 calc R U . . .
C27 C 0.44226(10) 0.37204(12) 0.29481(15) 0.0396(5) Uani 1 1 d . . . . .
H27 H 0.447651 0.372633 0.243408 0.048 Uiso 1 1 calc R U . . .
C28 C 0.38108(8) 0.36400(9) 0.27533(13) 0.0272(3) Uani 1 1 d . . . . .
C29 C 0.42210(8) 0.37605(10) 0.53267(12) 0.0301(4) Uani 1 1 d . . . . .
H29 H 0.376219 0.368633 0.508401 0.036 Uiso 1 1 calc R U . . .
C30 C 0.46129(9) 0.31907(12) 0.60750(14) 0.0387(4) Uani 1 1 d . . . . .
H30A H 0.448405 0.272036 0.577633 0.058 Uiso 1 1 calc R U . . .
H30B H 0.453935 0.322091 0.658619 0.058 Uiso 1 1 calc R U . . .
H30C H 0.506709 0.326486 0.634306 0.058 Uiso 1 1 calc R U . . .
C31 C 0.44172(11) 0.44969(11) 0.57831(15) 0.0412(5) Uani 1 1 d . . . . .
H31A H 0.486571 0.458280 0.602388 0.062 Uiso 1 1 calc R U . . .
H31B H 0.436212 0.452249 0.631322 0.062 Uiso 1 1 calc R U . . .
H31C H 0.414966 0.485789 0.530507 0.062 Uiso 1 1 calc R U . . .
C32 C 0.32330(9) 0.35579(10) 0.17399(13) 0.0307(4) Uani 1 1 d . . . . .
H32 H 0.285627 0.374430 0.172371 0.037 Uiso 1 1 calc R U . . .
C33 C 0.31040(12) 0.27760(13) 0.14541(16) 0.0479(5) Uani 1 1 d . . . . .
H33A H 0.347895 0.256625 0.151079 0.072 Uiso 1 1 calc R U . . .
H33B H 0.273480 0.273631 0.079198 0.072 Uiso 1 1 calc R U . . .
H33C H 0.301538 0.252341 0.187592 0.072 Uiso 1 1 calc R U . . .
C34 C 0.32787(11) 0.39797(14) 0.10015(15) 0.0449(5) Uani 1 1 d . . . . .
H34A H 0.339536 0.447288 0.121607 0.067 Uiso 1 1 calc R U . . .
H34B H 0.286535 0.396940 0.038496 0.067 Uiso 1 1 calc R U . . .
H34C H 0.360473 0.376610 0.093217 0.067 Uiso 1 1 calc R U . . .

loop_
_atom_site_aniso_label
_atom_site_aniso_U_11
_atom_site_aniso_U_22
_atom_site_aniso_U_33
_atom_site_aniso_U_23
_atom_site_aniso_U_13
_atom_site_aniso_U_12
Zn1 0.02442(14) 0.01818(14) 0.02291(14) 0.00118(7) 0.01790(11) 0.00421(7)
S1 0.0410(3) 0.0245(2) 0.0298(2) -0.00068(16) 0.0142(2) -0.00895(17)
S2 0.0475(3) 0.0383(3) 0.0338(2) 0.00727(17) 0.0355(2) 0.01474(19)
N1 0.0226(6) 0.0175(6) 0.0229(6) 0.0003(5) 0.0184(5) 0.0017(5)
N2 0.0240(6) 0.0177(6) 0.0257(6) 0.0007(5) 0.0209(5) 0.0029(5)
C1 0.0276(8) 0.0182(8) 0.0397(9) 0.0006(6) 0.0245(8) 0.0019(6)
C2 0.0290(8) 0.0247(7) 0.0306(8) 0.0028(6) 0.0252(7) 0.0015(6)
C3 0.0255(7) 0.0190(7) 0.0231(7) -0.0004(6) 0.0194(6) 0.0023(6)
C4 0.0305(9) 0.0374(10) 0.0583(12) -0.0052(9) 0.0321(9) -0.0054(7)
C5 0.0282(8) 0.0255(8) 0.0251(8) 0.0040(6) 0.0190(7) 0.0014(6)
C6 0.0229(7) 0.0227(7) 0.0204(7) 0.0037(6) 0.0167(6) 0.0006(6)
C7 0.0255(7) 0.0252(8) 0.0238(7) 0.0027(6) 0.0192(6) 0.0013(6)
C8 0.0256(8) 0.0380(10) 0.0321(9) 0.0039(7) 0.0228(7) 0.0020(6)
C9 0.0299(8) 0.0395(10) 0.0383(9) 0.0032(8) 0.0249(8) -0.0083(7)
C10 0.0347(9) 0.0274(8) 0.0341(9) 0.0006(7) 0.0228(8) -0.0076(7)
C11 0.0287(8) 0.0230(8) 0.0229(7) 0.0029(6) 0.0181(6) -0.0009(6)
C12 0.0296(8) 0.0253(8) 0.0350(9) 0.0011(6) 0.0262(8) 0.0042(6)
C13 0.0573(12) 0.0307(9) 0.0407(10) -0.0051(8) 0.0346(10) 0.0045(9)
C14 0.0403(10) 0.0340(10) 0.0523(11) 0.0131(9) 0.0322(9) 0.0110(8)
C15 0.0341(8) 0.0198(8) 0.0308(8) 0.0003(6) 0.0216(7) 0.0015(6)
C16 0.0540(11) 0.0360(10) 0.0380(10) 0.0011(8) 0.0346(9) 0.0109(8)
C17 0.0545(12) 0.0219(9) 0.0497(11) -0.0024(8) 0.0322(10) -0.0015(8)
C18 0.0289(8) 0.0408(10) 0.0286(8) 0.0111(7) 0.0226(7) 0.0046(7)
C19 0.0315(8) 0.0273(8) 0.0332(8) 0.0032(7) 0.0241(7) -0.0036(7)
C20 0.0303(8) 0.0206(7) 0.0275(8) 0.0010(6) 0.0224(7) 0.0026(6)
C21 0.0398(10) 0.0725(16) 0.0559(13) 0.0157(11) 0.0398(10) 0.0024(10)
C22 0.0459(10) 0.0195(8) 0.0497(11) 0.0044(7) 0.0364(9) 0.0068(7)
C23 0.0252(7) 0.0211(7) 0.0331(8) 0.0015(6) 0.0239(7) 0.0048(6)
C24 0.0277(8) 0.0299(9) 0.0348(9) 0.0010(7) 0.0243(7) 0.0047(6)
C25 0.0248(8) 0.0508(11) 0.0419(10) -0.0041(9) 0.0228(8) 0.0001(8)
C26 0.0320(9) 0.0627(14) 0.0573(12) -0.0076(11) 0.0362(10) -0.0039(9)
C27 0.0407(10) 0.0534(12) 0.0491(11) -0.0046(9) 0.0400(9) -0.0021(9)
C28 0.0320(8) 0.0286(8) 0.0368(9) -0.0015(7) 0.0290(8) 0.0023(7)
C29 0.0259(8) 0.0415(10) 0.0290(8) 0.0021(7) 0.0190(7) 0.0060(7)
C30 0.0362(9) 0.0451(11) 0.0383(10) 0.0074(9) 0.0230(8) 0.0045(8)
C31 0.0484(12) 0.0443(12) 0.0346(10) -0.0012(8) 0.0254(9) 0.0107(9)
C32 0.0374(9) 0.0370(9) 0.0343(9) -0.0021(7) 0.0303(8) 0.0022(7)
C33 0.0626(14) 0.0437(12) 0.0426(11) -0.0114(9) 0.0326(11) -0.0029(10)
C34 0.0530(12) 0.0607(14) 0.0412(10) 0.0074(10) 0.0387(10) 0.0063(10)

loop_
_atom_type_symbol
_atom_type_description
_atom_type_scat_dispersion_real
_atom_type_scat_dispersion_imag
_atom_type_scat_source
C C 0.0181 0.0091 'International Tables Vol C Tables 4.2.6.8 and 6.1.1.4'
H H 0.0000 0.0000 'International Tables Vol C Tables 4.2.6.8 and 6.1.1.4'
N N 0.0311 0.0180 'International Tables Vol C Tables 4.2.6.8 and 6.1.1.4'
S S 0.3331 0.5567 'International Tables Vol C Tables 4.2.6.8 and 6.1.1.4'
Zn Zn -1.5491 0.6778 'International Tables Vol C Tables 4.2.6.8 and 6.1.1.4'

loop_
_geom_angle_atom_site_label_1
_geom_angle_atom_site_label_2
_geom_angle_atom_site_label_3
_geom_angle
_geom_angle_site_symmetry_1
_geom_angle_site_symmetry_3
_geom_angle_publ_flag
S1 Zn1 S2 125.23(2) . . ?
N1 Zn1 S1 99.85(4) . . ?
N1 Zn1 S2 109.28(4) . . ?
N1 Zn1 N2 115.99(5) . . ?
N2 Zn1 S1 110.92(4) . . ?
N2 Zn1 S2 96.66(4) . . ?
C1 S1 Zn1 99.26(6) . . ?
C18 S2 Zn1 99.76(5) . . ?
C3 N1 Zn1 123.54(10) . . ?
C3 N1 C6 120.46(13) . . ?
C6 N1 Zn1 115.07(9) . . ?
C20 N2 Zn1 123.99(10) . . ?
C20 N2 C23 118.55(13) . . ?
C23 N2 Zn1 116.05(10) . . ?
C2 C1 S1 128.88(13) . . ?
C2 C1 C4 117.86(16) . . ?
C4 C1 S1 113.22(14) . . ?
C1 C2 H2 114.5 . . ?
C1 C2 C3 131.01(15) . . ?
C3 C2 H2 114.5 . . ?
N1 C3 C2 123.33(14) . . ?
N1 C3 C5 122.32(13) . . ?
C2 C3 C5 114.35(13) . . ?
C1 C4 H4A 109.5 . . ?
C1 C4 H4B 109.5 . . ?
C1 C4 H4C 109.5 . . ?
H4A C4 H4B 109.5 . . ?
H4A C4 H4C 109.5 . . ?
H4B C4 H4C 109.5 . . ?
C3 C5 H5A 109.5 . . ?
C3 C5 H5B 109.5 . . ?
C3 C5 H5C 109.5 . . ?
H5A C5 H5B 109.5 . . ?
H5A C5 H5C 109.5 . . ?
H5B C5 H5C 109.5 . . ?
C7 C6 N1 119.59(14) . . ?
C7 C6 C11 121.98(14) . . ?
C11 C6 N1 118.19(14) . . ?
C6 C7 C12 123.48(14) . . ?
C8 C7 C6 117.54(15) . . ?
C8 C7 C12 118.98(14) . . ?
C7 C8 H8 119.3 . . ?
C9 C8 C7 121.33(16) . . ?
C9 C8 H8 119.3 . . ?
C8 C9 H9 119.9 . . ?
C8 C9 C10 120.17(16) . . ?
C10 C9 H9 119.9 . . ?
C9 C10 H10 119.5 . . ?
C9 C10 C11 121.07(17) . . ?
C11 C10 H10 119.5 . . ?
C6 C11 C15 120.99(14) . . ?
C10 C11 C6 117.86(15) . . ?
C10 C11 C15 121.14(15) . . ?
C7 C12 H12 108.1 . . ?
C7 C12 C13 111.71(14) . . ?
C7 C12 C14 110.76(15) . . ?
C13 C12 H12 108.1 . . ?
C13 C12 C14 109.92(15) . . ?
C14 C12 H12 108.1 . . ?
C12 C13 H13A 109.5 . . ?
C12 C13 H13B 109.5 . . ?
C12 C13 H13C 109.5 . . ?
H13A C13 H13B 109.5 . . ?
H13A C13 H13C 109.5 . . ?
H13B C13 H13C 109.5 . . ?
C12 C14 H14A 109.5 . . ?
C12 C14 H14B 109.5 . . ?
C12 C14 H14C 109.5 . . ?
H14A C14 H14B 109.5 . . ?
H14A C14 H14C 109.5 . . ?
H14B C14 H14C 109.5 . . ?
C11 C15 H15 107.6 . . ?
C11 C15 C16 111.39(14) . . ?
C11 C15 C17 113.84(15) . . ?
C16 C15 H15 107.6 . . ?
C17 C15 H15 107.6 . . ?
C17 C15 C16 108.61(15) . . ?
C15 C16 H16A 109.5 . . ?
C15 C16 H16B 109.5 . . ?
C15 C16 H16C 109.5 . . ?
H16A C16 H16B 109.5 . . ?
H16A C16 H16C 109.5 . . ?
H16B C16 H16C 109.5 . . ?
C15 C17 H17A 109.5 . . ?
C15 C17 H17B 109.5 . . ?
C15 C17 H17C 109.5 . . ?
H17A C17 H17B 109.5 . . ?
H17A C17 H17C 109.5 . . ?
H17B C17 H17C 109.5 . . ?
C19 C18 S2 128.31(13) . . ?
C19 C18 C21 118.14(18) . . ?
C21 C18 S2 113.51(15) . . ?
C18 C19 H19 115.1 . . ?
C18 C19 C20 129.71(16) . . ?
C20 C19 H19 115.1 . . ?
N2 C20 C19 123.30(14) . . ?
N2 C20 C22 122.74(14) . . ?
C19 C20 C22 113.95(14) . . ?
C18 C21 H21A 109.5 . . ?
C18 C21 H21B 109.5 . . ?
C18 C21 H21C 109.5 . . ?
H21A C21 H21B 109.5 . . ?
H21A C21 H21C 109.5 . . ?
H21B C21 H21C 109.5 . . ?
C20 C22 H22A 109.5 . . ?
C20 C22 H22B 109.5 . . ?
C20 C22 H22C 109.5 . . ?
H22A C22 H22B 109.5 . . ?
H22A C22 H22C 109.5 . . ?
H22B C22 H22C 109.5 . . ?
C24 C23 N2 118.27(13) . . ?
C24 C23 C28 122.31(14) . . ?
C28 C23 N2 119.34(15) . . ?
C23 C24 C29 122.88(14) . . ?
C25 C24 C23 117.72(16) . . ?
C25 C24 C29 119.38(16) . . ?
C24 C25 H25 119.6 . . ?
C26 C25 C24 120.79(18) . . ?
C26 C25 H25 119.6 . . ?
C25 C26 H26 119.8 . . ?
C27 C26 C25 120.42(17) . . ?
C27 C26 H26 119.8 . . ?
C26 C27 H27 119.3 . . ?
C26 C27 C28 121.37(17) . . ?
C28 C27 H27 119.3 . . ?
C23 C28 C32 121.44(14) . . ?
C27 C28 C23 117.26(17) . . ?
C27 C28 C32 121.27(15) . . ?
C24 C29 H29 108.0 . . ?
C24 C29 C30 112.37(15) . . ?
C24 C29 C31 110.32(16) . . ?
C30 C29 H29 108.0 . . ?
C30 C29 C31 110.02(16) . . ?
C31 C29 H29 108.0 . . ?
C29 C30 H30A 109.5 . . ?
C29 C30 H30B 109.5 . . ?
C29 C30 H30C 109.5 . . ?
H30A C30 H30B 109.5 . . ?
H30A C30 H30C 109.5 . . ?
H30B C30 H30C 109.5 . . ?
C29 C31 H31A 109.5 . . ?
C29 C31 H31B 109.5 . . ?
C29 C31 H31C 109.5 . . ?
H31A C31 H31B 109.5 . . ?
H31A C31 H31C 109.5 . . ?
H31B C31 H31C 109.5 . . ?
C28 C32 H32 107.3 . . ?
C28 C32 C33 110.89(16) . . ?
C28 C32 C34 113.72(16) . . ?
C33 C32 H32 107.3 . . ?
C33 C32 C34 109.99(16) . . ?
C34 C32 H32 107.3 . . ?
C32 C33 H33A 109.5 . . ?
C32 C33 H33B 109.5 . . ?
C32 C33 H33C 109.5 . . ?
H33A C33 H33B 109.5 . . ?
H33A C33 H33C 109.5 . . ?
H33B C33 H33C 109.5 . . ?
C32 C34 H34A 109.5 . . ?
C32 C34 H34B 109.5 . . ?
C32 C34 H34C 109.5 . . ?
H34A C34 H34B 109.5 . . ?
H34A C34 H34C 109.5 . . ?
H34B C34 H34C 109.5 . . ?

loop_
_geom_bond_atom_site_label_1
_geom_bond_atom_site_label_2
_geom_bond_distance
_geom_bond_site_symmetry_2
_geom_bond_publ_flag
Zn1 S1 2.2605(5) . ?
Zn1 S2 2.2691(4) . ?
Zn1 N1 2.0553(13) . ?
Zn1 N2 2.0614(13) . ?
S1 C1 1.7372(19) . ?
S2 C18 1.732(2) . ?
N1 C3 1.300(2) . ?
N1 C6 1.4464(19) . ?
N2 C20 1.298(2) . ?
N2 C23 1.4461(18) . ?
C1 C2 1.352(3) . ?
C1 C4 1.516(2) . ?
C2 H2 0.9500 . ?
C2 C3 1.452(2) . ?
C3 C5 1.508(2) . ?
C4 H4A 0.9800 . ?
C4 H4B 0.9800 . ?
C4 H4C 0.9800 . ?
C5 H5A 0.9800 . ?
C5 H5B 0.9800 . ?
C5 H5C 0.9800 . ?
C6 C7 1.405(2) . ?
C6 C11 1.406(2) . ?
C7 C8 1.401(2) . ?
C7 C12 1.520(2) . ?
C8 H8 0.9500 . ?
C8 C9 1.380(3) . ?
C9 H9 0.9500 . ?
C9 C10 1.384(3) . ?
C10 H10 0.9500 . ?
C10 C11 1.397(2) . ?
C11 C15 1.522(2) . ?
C12 H12 1.0000 . ?
C12 C13 1.529(3) . ?
C12 C14 1.531(2) . ?
C13 H13A 0.9800 . ?
C13 H13B 0.9800 . ?
C13 H13C 0.9800 . ?
C14 H14A 0.9800 . ?
C14 H14B 0.9800 . ?
C14 H14C 0.9800 . ?
C15 H15 1.0000 . ?
C15 C16 1.533(2) . ?
C15 C17 1.528(2) . ?
C16 H16A 0.9800 . ?
C16 H16B 0.9800 . ?
C16 H16C 0.9800 . ?
C17 H17A 0.9800 . ?
C17 H17B 0.9800 . ?
C17 H17C 0.9800 . ?
C18 C19 1.355(2) . ?
C18 C21 1.511(2) . ?
C19 H19 0.9500 . ?
C19 C20 1.449(2) . ?
C20 C22 1.510(2) . ?
C21 H21A 0.9800 . ?
C21 H21B 0.9800 . ?
C21 H21C 0.9800 . ?
C22 H22A 0.9800 . ?
C22 H22B 0.9800 . ?
C22 H22C 0.9800 . ?
C23 C24 1.402(2) . ?
C23 C28 1.405(2) . ?
C24 C25 1.395(2) . ?
C24 C29 1.524(2) . ?
C25 H25 0.9500 . ?
C25 C26 1.386(3) . ?
C26 H26 0.9500 . ?
C26 C27 1.375(3) . ?
C27 H27 0.9500 . ?
C27 C28 1.397(2) . ?
C28 C32 1.514(3) . ?
C29 H29 1.0000 . ?
C29 C30 1.526(3) . ?
C29 C31 1.528(3) . ?
C30 H30A 0.9800 . ?
C30 H30B 0.9800 . ?
C30 H30C 0.9800 . ?
C31 H31A 0.9800 . ?
C31 H31B 0.9800 . ?
C31 H31C 0.9800 . ?
C32 H32 1.0000 . ?
C32 C33 1.526(3) . ?
C32 C34 1.535(3) . ?
C33 H33A 0.9800 . ?
C33 H33B 0.9800 . ?
C33 H33C 0.9800 . ?
C34 H34A 0.9800 . ?
C34 H34B 0.9800 . ?
C34 H34C 0.9800 . ?

loop_
_geom_torsion_atom_site_label_1
_geom_torsion_atom_site_label_2
_geom_torsion_atom_site_label_3
_geom_torsion_atom_site_label_4
_geom_torsion
_geom_torsion_site_symmetry_1
_geom_torsion_site_symmetry_2
_geom_torsion_site_symmetry_3
_geom_torsion_site_symmetry_4
_geom_torsion_publ_flag
Zn1 S1 C1 C2 30.88(16) . . . . ?
Zn1 S1 C1 C4 -151.11(11) . . . . ?
Zn1 S2 C18 C19 30.89(17) . . . . ?
Zn1 S2 C18 C21 -151.53(13) . . . . ?
Zn1 N1 C3 C2 9.0(2) . . . . ?
Zn1 N1 C3 C5 -171.28(11) . . . . ?
Zn1 N1 C6 C7 89.05(15) . . . . ?
Zn1 N1 C6 C11 -85.44(14) . . . . ?
Zn1 N2 C20 C19 2.1(2) . . . . ?
Zn1 N2 C20 C22 -176.48(12) . . . . ?
Zn1 N2 C23 C24 87.38(16) . . . . ?
Zn1 N2 C23 C28 -89.32(16) . . . . ?
S1 C1 C2 C3 -0.6(3) . . . . ?
S2 C18 C19 C20 4.9(3) . . . . ?
N1 C6 C7 C8 -172.17(14) . . . . ?
N1 C6 C7 C12 7.9(2) . . . . ?
N1 C6 C11 C10 172.94(14) . . . . ?
N1 C6 C11 C15 -8.0(2) . . . . ?
N2 C23 C24 C25 179.44(16) . . . . ?
N2 C23 C24 C29 -2.3(2) . . . . ?
N2 C23 C28 C27 -179.18(16) . . . . ?
N2 C23 C28 C32 -1.1(2) . . . . ?
C1 C2 C3 N1 -27.1(3) . . . . ?
C1 C2 C3 C5 153.11(17) . . . . ?
C3 N1 C6 C7 -80.32(18) . . . . ?
C3 N1 C6 C11 105.19(17) . . . . ?
C4 C1 C2 C3 -178.56(17) . . . . ?
C6 N1 C3 C2 177.40(14) . . . . ?
C6 N1 C3 C5 -2.8(2) . . . . ?
C6 C7 C8 C9 -0.9(3) . . . . ?
C6 C7 C12 C13 -113.59(18) . . . . ?
C6 C7 C12 C14 123.51(17) . . . . ?
C6 C11 C15 C16 -77.7(2) . . . . ?
C6 C11 C15 C17 159.08(16) . . . . ?
C7 C6 C11 C10 -1.4(2) . . . . ?
C7 C6 C11 C15 177.61(14) . . . . ?
C7 C8 C9 C10 -1.0(3) . . . . ?
C8 C7 C12 C13 66.4(2) . . . . ?
C8 C7 C12 C14 -56.5(2) . . . . ?
C8 C9 C10 C11 1.8(3) . . . . ?
C9 C10 C11 C6 -0.6(2) . . . . ?
C9 C10 C11 C15 -179.57(16) . . . . ?
C10 C11 C15 C16 101.28(19) . . . . ?
C10 C11 C15 C17 -21.9(2) . . . . ?
C11 C6 C7 C8 2.1(2) . . . . ?
C11 C6 C7 C12 -177.87(15) . . . . ?
C12 C7 C8 C9 179.10(16) . . . . ?
C18 C19 C20 N2 -28.9(3) . . . . ?
C18 C19 C20 C22 149.78(19) . . . . ?
C20 N2 C23 C24 -79.60(19) . . . . ?
C20 N2 C23 C28 103.71(18) . . . . ?
C21 C18 C19 C20 -172.55(18) . . . . ?
C23 N2 C20 C19 167.97(15) . . . . ?
C23 N2 C20 C22 -10.6(2) . . . . ?
C23 C24 C25 C26 0.9(3) . . . . ?
C23 C24 C29 C30 121.19(18) . . . . ?
C23 C24 C29 C31 -115.63(19) . . . . ?
C23 C28 C32 C33 -87.5(2) . . . . ?
C23 C28 C32 C34 147.89(17) . . . . ?
C24 C23 C28 C27 4.3(3) . . . . ?
C24 C23 C28 C32 -177.63(16) . . . . ?
C24 C25 C26 C27 1.7(4) . . . . ?
C25 C24 C29 C30 -60.6(2) . . . . ?
C25 C24 C29 C31 62.6(2) . . . . ?
C25 C26 C27 C28 -1.4(4) . . . . ?
C26 C27 C28 C23 -1.5(3) . . . . ?
C26 C27 C28 C32 -179.6(2) . . . . ?
C27 C28 C32 C33 90.5(2) . . . . ?
C27 C28 C32 C34 -34.1(2) . . . . ?
C28 C23 C24 C25 -4.0(3) . . . . ?
C28 C23 C24 C29 174.30(16) . . . . ?
C29 C24 C25 C26 -177.4(2) . . . . ?
